data_7054252
loop_
_publ_author_name
'Mu\~noz, Bianca K.'
'Ojo, Wilfried-Solo'
'Jacob, Kane'
'Romero, Nuria'
'Vendier, Laure'
'Despagnet-Ayoub, Emmanuelle'
'Etienne, Michel'

_publ_section_title
;
 Perfluorinated 1H-indazoles and hydrotris(indazol-1-yl)borates.
 Supramolecular organization and a new synthetic procedure to form
 scorpionate ligands
;
_journal_issue 6
_journal_name_full 'New Journal of Chemistry'
_journal_page_first 2451
_journal_paper_doi 10.1039/c4nj00136b
_journal_volume 38
_journal_year 2014
_chemical_absolute_configuration unk
_chemical_compound_source 'synthesis as described'
_chemical_formula_moiety 'C9 H F9 N2'
_chemical_formula_sum 'C9 H F9 N2'
_chemical_formula_weight 308.12
_chemical_name_systematic
;
 ?
;
_space_group_IT_number 145
_symmetry_cell_setting trigonal
_symmetry_Int_Tables_number 145
_symmetry_space_group_name_Hall 'P 32'
_symmetry_space_group_name_H-M 'P 32'
_atom_sites_solution_hydrogens geom
_atom_sites_solution_primary direct
_atom_sites_solution_secondary difmap
_cell_angle_alpha 90
_cell_angle_beta 90
_cell_angle_gamma 120
_cell_formula_units_Z 3
_cell_length_a 12.4390(7)
_cell_length_b 12.4390(7)
_cell_length_c 5.5990(9)
_cell_measurement_reflns_used 6729
_cell_measurement_temperature 180(2)
_cell_measurement_theta_max 36.97
_cell_measurement_theta_min 3.28
_cell_measurement_wavelength 0.71073
_cell_volume 750.26(13)
_computing_cell_refinement 'Bruker SMART'
_computing_data_collection 'Bruker SMART'
_computing_data_reduction 'Bruker SMART'
_computing_molecular_graphics 'Ortep-3 for Windows (Farrugia, 1997)'
_computing_publication_material 'WinGX publication routines (Farrugia, 1999)'
_computing_structure_refinement 'SHELXL-97 (Sheldrick, 1997)'
_computing_structure_solution 'SIR92 (Giacovazzo et al, 1993)'
_diffrn_ambient_temperature 180
_diffrn_measured_fraction_theta_full 0.999
_diffrn_measured_fraction_theta_max 0.999
_diffrn_measurement_device_type 'Bruker Kappa APEX II'
_diffrn_measurement_method \w-\f
_diffrn_radiation_monochromator graphite
_diffrn_radiation_source 'fine-focus sealed tube'
_diffrn_radiation_type MoK\a
_diffrn_radiation_wavelength 0.71073
_diffrn_reflns_av_R_equivalents 0.0139
_diffrn_reflns_av_unetI/netI 0.0079
_diffrn_reflns_limit_h_max 14
_diffrn_reflns_limit_h_min -14
_diffrn_reflns_limit_k_max 14
_diffrn_reflns_limit_k_min -14
_diffrn_reflns_limit_l_max 6
_diffrn_reflns_limit_l_min -6
_diffrn_reflns_number 7456
_diffrn_reflns_theta_full 25.33
_diffrn_reflns_theta_max 25.33
_diffrn_reflns_theta_min 3.28
_diffrn_standards_decay_% 0
_diffrn_standards_interval_count 0
_diffrn_standards_interval_time 0
_diffrn_standards_number 0
_exptl_absorpt_coefficient_mu 0.243
_exptl_absorpt_correction_T_max 0.978
_exptl_absorpt_correction_T_min 0.901
_exptl_absorpt_correction_type multi-scan
_exptl_absorpt_process_details
;
        [c.f. r.h. blessing, acta cryst. (1995), a51, 33-38]
;
_exptl_crystal_colour colourless
_exptl_crystal_density_diffrn 2.046
_exptl_crystal_density_method 'not measured'
_exptl_crystal_description needle
_exptl_crystal_F_000 450
_exptl_crystal_size_max 0.3
_exptl_crystal_size_mid 0.05
_exptl_crystal_size_min 0.02
_refine_diff_density_max 0.604
_refine_diff_density_min -0.584
_refine_diff_density_rms 0.097
_refine_ls_extinction_method none
_refine_ls_goodness_of_fit_ref 1.091
_refine_ls_hydrogen_treatment mixed
_refine_ls_matrix_type full
_refine_ls_number_parameters 124
_refine_ls_number_reflns 912
_refine_ls_number_restraints 2
_refine_ls_restrained_S_all 1.089
_refine_ls_R_factor_all 0.0649
_refine_ls_R_factor_gt 0.0637
_refine_ls_shift/su_max 0.001
_refine_ls_shift/su_mean 0
_refine_ls_structure_factor_coef Fsqd
_refine_ls_weighting_details 'calc w=1/[\s^2^(Fo^2^)+(0.0732P)^2^+2.6562P] where P=(Fo^2^+2Fc^2^)/3'
_refine_ls_weighting_scheme calc
_refine_ls_wR_factor_gt 0.1567
_refine_ls_wR_factor_ref 0.1579
_reflns_number_gt 900
_reflns_number_total 912
_reflns_threshold_expression >2sigma(I)
_cod_data_source_file c4nj00136b1.cif
_cod_data_source_block 2
_cod_original_cell_volume 750.26(17)
_cod_database_code 7054252

loop_
_symmetry_equiv_pos_as_xyz
'x, y, z'
'-y, x-y, z+2/3'
'-x+y, -x, z+1/3'

loop_
_atom_site_label
_atom_site_type_symbol
_atom_site_fract_x
_atom_site_fract_y
_atom_site_fract_z
_atom_site_U_iso_or_equiv
_atom_site_adp_type
_atom_site_occupancy
_atom_site_symmetry_multiplicity
_atom_site_calc_flag
_atom_site_refinement_flags
C3 C 0.4338(6) 1.0576(6) 0.1064(12) 0.0203(14) Uani 1 1 d .
C3A C 0.3310(6) 1.0268(6) 0.2645(12) 0.0191(13) Uani 1 1 d .
C4 C 0.2111(7) 0.9269(7) 0.2972(13) 0.0225(14) Uani 1 1 d .
C5 C 0.1404(7) 0.9300(7) 0.4834(14) 0.0249(14) Uani 1 1 d .
C6 C 0.1882(7) 1.0346(7) 0.6375(13) 0.0249(15) Uani 1 1 d .
C7 C 0.3040(7) 1.1347(7) 0.6052(13) 0.0231(15) Uani 1 1 d .
C7A C 0.3741(7) 1.1303(7) 0.4151(13) 0.0235(15) Uani 1 1 d .
C8 C 0.4477(7) 0.9800(7) -0.0795(13) 0.0258(15) Uani 1 1 d .
C9 C 0.4818(7) 0.8861(7) 0.0219(14) 0.0289(16) Uani 1 1 d .
N1 N 0.4920(5) 1.2130(5) 0.3440(12) 0.0239(13) Uani 1 1 d D
H1 H 0.547(6) 1.287(3) 0.380(16) 0.029 Uiso 1 1 d D
N2 N 0.5276(5) 1.1691(6) 0.1576(10) 0.023 Uani 1 1 d .
F4 F 0.1627(4) 0.8266(4) 0.1551(8) 0.03 Uani 1 1 d .
F5 F 0.0274(4) 0.8361(4) 0.5257(9) 0.033 Uani 1 1 d .
F6 F 0.1162(4) 1.0301(5) 0.8173(8) 0.035 Uani 1 1 d .
F7 F 0.3502(4) 1.2309(4) 0.7566(8) 0.034 Uani 1 1 d .
F8 F 0.3419(4) 0.9145(4) -0.2037(8) 0.031 Uani 1 1 d .
F9 F 0.5382(4) 1.0530(5) -0.2339(9) 0.036 Uani 1 1 d .
F10 F 0.3974(5) 0.8130(5) 0.1789(9) 0.043 Uani 1 1 d .
F11 F 0.4852(5) 0.8153(5) -0.1508(10) 0.045 Uani 1 1 d .
F12 F 0.5910(5) 0.9445(6) 0.1267(10) 0.047 Uani 1 1 d .

loop_
_atom_site_aniso_label
_atom_site_aniso_U_11
_atom_site_aniso_U_22
_atom_site_aniso_U_33
_atom_site_aniso_U_23
_atom_site_aniso_U_13
_atom_site_aniso_U_12
C3 0.023(3) 0.012(3) 0.027(3) 0.008(3) 0.003(3) 0.009(3)
C3A 0.017(3) 0.023(3) 0.025(3) 0.001(3) 0.000(3) 0.016(3)
C4 0.024(4) 0.019(3) 0.028(4) -0.002(3) -0.004(3) 0.013(3)
C5 0.014(3) 0.027(4) 0.031(4) 0.002(3) -0.002(3) 0.008(3)
C6 0.028(4) 0.032(4) 0.021(3) 0.006(3) 0.002(3) 0.020(3)
C7 0.029(4) 0.020(3) 0.026(4) -0.002(3) -0.001(3) 0.016(3)
C7A 0.023(3) 0.021(3) 0.031(4) 0.001(3) 0.000(3) 0.015(3)
C8 0.023(4) 0.028(4) 0.026(4) 0.000(3) 0.001(3) 0.012(3)
C9 0.030(4) 0.028(4) 0.033(4) -0.002(3) -0.002(3) 0.017(3)
N1 0.015(3) 0.014(3) 0.040(3) -0.003(3) -0.001(2) 0.005(2)
N2 0.023 0.023 0.023 0 0 0.012
F4 0.03 0.03 0.03 0 0 0.015
F5 0.033 0.033 0.033 0 0 0.017
F6 0.035 0.035 0.035 0 0 0.018
F7 0.034 0.034 0.034 0 0 0.017
F8 0.031 0.031 0.031 0 0 0.016
F9 0.036 0.036 0.036 0 0 0.018
F10 0.043 0.043 0.043 0 0 0.021
F11 0.045 0.045 0.045 0 0 0.023
F12 0.047 0.047 0.047 0 0 0.024

loop_
_atom_type_symbol
_atom_type_description
_atom_type_scat_dispersion_real
_atom_type_scat_dispersion_imag
_atom_type_scat_source
C C 0.0033 0 'International Tables Vol C Tables 4.2.6.8 and 6.1.1.4'
H H 0 0 'International Tables Vol C Tables 4.2.6.8 and 6.1.1.4'
N N 0.0061 0 'International Tables Vol C Tables 4.2.6.8 and 6.1.1.4'
F F 0.0171 0 'International Tables Vol C Tables 4.2.6.8 and 6.1.1.4'

loop_
_geom_angle_atom_site_label_1
_geom_angle_atom_site_label_2
_geom_angle_atom_site_label_3
_geom_angle
N2 C3 C3A 110.2(6)
N2 C3 C8 120.3(6)
C3A C3 C8 129.3(6)
C4 C3A C7A 119.2(6)
C4 C3A C3 136.7(6)
C7A C3A C3 104.1(6)
F4 C4 C5 118.6(6)
F4 C4 C3A 122.2(6)
C5 C4 C3A 119.1(6)
F5 C5 C4 121.4(7)
F5 C5 C6 118.2(6)
C4 C5 C6 120.3(7)
F6 C6 C7 121.4(7)
F6 C6 C5 117.2(7)
C7 C6 C5 121.5(6)
F7 C7 C6 121.1(6)
F7 C7 C7A 121.4(7)
C6 C7 C7A 117.5(6)
N1 C7A C7 130.7(7)
N1 C7A C3A 106.9(6)
C7 C7A C3A 122.3(6)
F8 C8 F9 108.1(6)
F8 C8 C3 111.0(6)
F9 C8 C3 109.9(6)
F8 C8 C9 106.8(6)
F9 C8 C9 107.1(6)
C3 C8 C9 113.6(6)
F12 C9 F10 109.2(7)
F12 C9 F11 109.1(7)
F10 C9 F11 107.9(6)
F12 C9 C8 110.3(6)
F10 C9 C8 110.0(6)
F11 C9 C8 110.4(6)
N2 N1 C7A 111.5(6)
N2 N1 H1 112(6)
C7A N1 H1 137(6)
C3 N2 N1 107.2(6)

loop_
_geom_bond_atom_site_label_1
_geom_bond_atom_site_label_2
_geom_bond_distance
C3 N2 1.322(9)
C3 C3A 1.441(9)
C3 C8 1.487(10)
C3A C4 1.396(10)
C3A C7A 1.402(10)
C4 F4 1.342(8)
C4 C5 1.377(11)
C5 F5 1.325(9)
C5 C6 1.421(11)
C6 F6 1.330(9)
C6 C7 1.365(11)
C7 F7 1.340(9)
C7 C7A 1.394(10)
C7A N1 1.363(9)
C8 F8 1.344(9)
C8 F9 1.348(9)
C8 C9 1.537(10)
C9 F12 1.315(10)
C9 F10 1.322(9)
C9 F11 1.323(10)
N1 N2 1.351(9)
N1 H1 0.848(11)
